data_7052975
loop_
_publ_author_name
'Pfeifer, Stefan'
'Schwarzer, Anke'
'Schmidt, Dana'
'Brendler, Erica'
'Veith, Michael'
'Kroke, Edwin'

_publ_section_title
;
 Precursors for pyromellit-bridged silica sol--gel hybrid materials
;
_journal_issue 1
_journal_name_full 'New Journal of Chemistry'
_journal_page_first 169
_journal_paper_doi 10.1039/c2nj40538e
_journal_volume 37
_journal_year 2013
_chemical_formula_moiety 'C22 H32 N2 O10 Si2'
_chemical_formula_sum 'C22 H32 N2 O10 Si2'
_chemical_formula_weight 540.68
_chemical_name_common
;
2,6-bis(3-(trimethoxysilyl)propyl)pyrrolo(3,4-f)isoindole - 1,3,5,7(2H,6H)-
tetraone
;
_chemical_name_systematic
;
2,6-bis(3-(trimethoxysilyl)propyl)pyrrolo[3,4-f]isoindole
-1,3,5,7(2H,6H)-tetraone

;
_space_group_IT_number 14
_symmetry_cell_setting monoclinic
_symmetry_Int_Tables_number 14
_symmetry_space_group_name_Hall '-P 2yn'
_symmetry_space_group_name_H-M 'P 1 21/n 1'
_atom_sites_solution_hydrogens geom
_atom_sites_solution_primary direct
_atom_sites_solution_secondary difmap
_audit_creation_method SHELXL-97
_cell_angle_alpha 90.00
_cell_angle_beta 98.448(6)
_cell_angle_gamma 90.00
_cell_formula_units_Z 2
_cell_length_a 7.7341(6)
_cell_length_b 8.1924(4)
_cell_length_c 20.4587(14)
_cell_measurement_reflns_used 20237
_cell_measurement_temperature 200(2)
_cell_measurement_theta_max 27.24
_cell_measurement_theta_min 2.49
_cell_volume 1282.22(15)
_computing_cell_refinement 'STOE X-AREA'
_computing_data_collection 'STOE X-AREA'
_computing_data_reduction 'STOE X-RED'
_computing_structure_refinement 'SHELXL-97 (Sheldrick, 2008)'
_computing_structure_solution 'SHELXS-97 (Sheldrick, 2008)'
_diffrn_ambient_temperature 200(2)
_diffrn_detector 'image plate (34 cm diameter)'
_diffrn_detector_area_resol_mean 6.67
_diffrn_detector_type STOE
_diffrn_measured_fraction_theta_full 0.999
_diffrn_measured_fraction_theta_max 0.999
_diffrn_measurement_details ' 272 frames, detector distance = 120 mm'
_diffrn_measurement_device '2-circle goniometer'
_diffrn_measurement_device_type 'STOE IPDS 2'
_diffrn_measurement_method 'rotation method'
_diffrn_radiation_collimation '0.5 mm diameter, monocapillary'
_diffrn_radiation_monochromator 'plane graphite'
_diffrn_radiation_polarisn_norm 0
_diffrn_radiation_type 'Mo K\a'
_diffrn_radiation_wavelength 0.71073
_diffrn_reflns_av_R_equivalents 0.0604
_diffrn_reflns_av_sigmaI/netI 0.0304
_diffrn_reflns_limit_h_max 9
_diffrn_reflns_limit_h_min -9
_diffrn_reflns_limit_k_max 9
_diffrn_reflns_limit_k_min -9
_diffrn_reflns_limit_l_max 24
_diffrn_reflns_limit_l_min -24
_diffrn_reflns_number 11991
_diffrn_reflns_theta_full 25.00
_diffrn_reflns_theta_max 25.00
_diffrn_reflns_theta_min 2.01
_diffrn_source 'sealed X-ray tube, 12 x 0.4 mm long-fine focus'
_diffrn_source_current 40
_diffrn_source_power 2.00
_diffrn_source_voltage 50
_exptl_absorpt_coefficient_mu 0.196
_exptl_absorpt_correction_type none
_exptl_crystal_colour colorless
_exptl_crystal_density_diffrn 1.400
_exptl_crystal_density_method 'not measured'
_exptl_crystal_description plate
_exptl_crystal_F_000 572
_exptl_crystal_size_max 0.30
_exptl_crystal_size_mid 0.30
_exptl_crystal_size_min 0.10
_refine_diff_density_max 0.204
_refine_diff_density_min -0.265
_refine_diff_density_rms 0.051
_refine_ls_extinction_method none
_refine_ls_goodness_of_fit_ref 1.085
_refine_ls_hydrogen_treatment constr
_refine_ls_matrix_type full
_refine_ls_number_parameters 194
_refine_ls_number_reflns 2258
_refine_ls_number_restraints 23
_refine_ls_restrained_S_all 1.079
_refine_ls_R_factor_all 0.0468
_refine_ls_R_factor_gt 0.0403
_refine_ls_shift/su_max 0.001
_refine_ls_shift/su_mean 0.000
_refine_ls_structure_factor_coef Fsqd
_refine_ls_weighting_details 'calc w=1/[\s^2^(Fo^2^)+(0.0583P)^2^+0.4490P] where P=(Fo^2^+2Fc^2^)/3'
_refine_ls_weighting_scheme calc
_refine_ls_wR_factor_gt 0.1053
_refine_ls_wR_factor_ref 0.1090
_reflns_number_gt 1977
_reflns_number_total 2258
_reflns_threshold_expression >2sigma(I)
_cod_data_source_file c2nj40538e.txt
_cod_data_source_block stpf1_01
_cod_original_sg_symbol_H-M 'P 21/n'
_cod_database_code 7052975

loop_
_symmetry_equiv_pos_as_xyz
'x, y, z'
'-x+1/2, y+1/2, -z+1/2'
'-x, -y, -z'
'x-1/2, -y-1/2, z-1/2'

loop_
_atom_site_label
_atom_site_type_symbol
_atom_site_fract_x
_atom_site_fract_y
_atom_site_fract_z
_atom_site_U_iso_or_equiv
_atom_site_adp_type
_atom_site_occupancy
_atom_site_symmetry_multiplicity
_atom_site_calc_flag
_atom_site_refinement_flags
_atom_site_disorder_assembly
_atom_site_disorder_group
Si1 Si 0.10448(11) 0.06418(9) 0.21684(4) 0.0306(2) Uani 0.8912(19) 1 d PD A 1
O1 O -0.0402(4) 0.2076(3) 0.21503(18) 0.0406(4) Uani 0.8912(19) 1 d PD A 1
O2 O 0.2425(2) 0.1194(2) 0.16828(8) 0.0436(4) Uani 0.8912(19) 1 d PD A 1
O3 O 0.01811(18) -0.10418(19) 0.18521(7) 0.0392(4) Uani 0.8912(19) 1 d PD A 1
C1 C -0.1393(14) 0.2642(15) 0.1555(4) 0.0455(10) Uani 0.8912(19) 1 d PD A 1
H1A H -0.0654 0.2714 0.1218 0.068 Uiso 0.8912(19) 1 d PR A 1
H1B H -0.1867 0.3699 0.1626 0.068 Uiso 0.8912(19) 1 d PR A 1
H1C H -0.2330 0.1892 0.1418 0.068 Uiso 0.8912(19) 1 d PR A 1
C2 C 0.3963(3) 0.0314(3) 0.16086(14) 0.0483(6) Uani 0.8912(19) 1 d PD A 1
H2A H 0.4832 0.0498 0.1987 0.072 Uiso 0.8912(19) 1 d PR A 1
H2B H 0.4399 0.0678 0.1218 0.072 Uiso 0.8912(19) 1 d PR A 1
H2C H 0.3699 -0.0830 0.1571 0.072 Uiso 0.8912(19) 1 d PR A 1
C3 C -0.1423(3) -0.1724(4) 0.19779(16) 0.0507(7) Uani 0.8912(19) 1 d PD A 1
H3A H -0.1192 -0.2611 0.2285 0.076 Uiso 0.8912(19) 1 d PR A 1
H3B H -0.2068 -0.2120 0.1572 0.076 Uiso 0.8912(19) 1 d PR A 1
H3C H -0.2096 -0.0903 0.2162 0.076 Uiso 0.8912(19) 1 d PR A 1
C4 C 0.2096(8) 0.043(3) 0.30377(12) 0.0371(12) Uani 0.8912(19) 1 d PD A 1
H4A H 0.2920 -0.0464 0.3056 0.044 Uiso 0.8912(19) 1 calc PR A 1
H4B H 0.2771 0.1416 0.3153 0.044 Uiso 0.8912(19) 1 calc PR A 1
C5 C 0.0956(2) 0.0147(2) 0.35744(10) 0.0381(5) Uani 0.8912(19) 1 d PD A 1
H5A H 0.0285 -0.0845 0.3473 0.046 Uiso 0.8912(19) 1 calc PR A 1
H5B H 0.0135 0.1044 0.3569 0.046 Uiso 0.8912(19) 1 calc PR A 1
Si1A Si 0.0466(9) 0.0335(8) 0.2338(4) 0.0448(19) Uani 0.1088(19) 1 d PD A 2
O1A O -0.034(3) 0.2180(17) 0.2170(14) 0.0406(4) Uani 0.1088(19) 1 d PD A 2
O2A O 0.1624(15) -0.0188(15) 0.1753(6) 0.0483(6) Uani 0.1088(19) 1 d PD A 2
O3A O -0.1180(17) -0.0959(15) 0.2319(7) 0.0507(7) Uani 0.1088(19) 1 d PD A 2
C1A C -0.135(11) 0.276(13) 0.158(3) 0.0455(10) Uani 0.1088(19) 1 d PD A 2
H1D H -0.0958 0.3831 0.1483 0.068 Uiso 0.1088(19) 1 d PR A 2
H1E H -0.2554 0.2796 0.1637 0.068 Uiso 0.1088(19) 1 d PR A 2
H1F H -0.1212 0.2039 0.1218 0.068 Uiso 0.1088(19) 1 d PR A 2
C2A C 0.324(2) 0.056(4) 0.1683(14) 0.0483(6) Uani 0.1088(19) 1 d PD A 2
H2D H 0.3317 0.1625 0.1882 0.072 Uiso 0.1088(19) 1 d PR A 2
H2E H 0.3337 0.0659 0.1222 0.072 Uiso 0.1088(19) 1 d PR A 2
H2F H 0.4170 -0.0113 0.1896 0.072 Uiso 0.1088(19) 1 d PR A 2
C3A C -0.157(4) -0.227(3) 0.1868(14) 0.0507(7) Uani 0.1088(19) 1 d PD A 2
H3D H -0.2615 -0.2776 0.1971 0.076 Uiso 0.1088(19) 1 d PR A 2
H3E H -0.0641 -0.3056 0.1908 0.076 Uiso 0.1088(19) 1 d PR A 2
H3F H -0.1772 -0.1856 0.1424 0.076 Uiso 0.1088(19) 1 d PR A 2
C4A C 0.217(6) 0.05(3) 0.3071(8) 0.0371(12) Uani 0.1088(19) 1 d PD A 2
H4C H 0.3096 -0.0268 0.3074 0.044 Uiso 0.1088(19) 1 calc PR A 2
H4D H 0.2655 0.1621 0.3122 0.044 Uiso 0.1088(19) 1 calc PR A 2
C5A C 0.0956(2) 0.0147(2) 0.35744(10) 0.0381(5) Uani 0.1088(19) 1 d PD A 2
H5C H 0.0343 -0.0868 0.3456 0.046 Uiso 0.1088(19) 1 calc PR A 2
H5D H 0.0092 0.1008 0.3569 0.046 Uiso 0.1088(19) 1 calc PR A 2
O4 O 0.57044(16) 0.08097(16) 0.43122(6) 0.0358(3) Uani 1 1 d . A .
O5 O 0.06180(16) 0.28659(18) 0.48517(8) 0.0450(4) Uani 1 1 d . A .
N1 N 0.29088(18) 0.15169(18) 0.44855(7) 0.0291(3) Uani 1 1 d . A .
C6 C 0.1991(2) -0.0002(2) 0.42688(9) 0.0344(4) Uani 1 1 d . . .
H6A H 0.1199 -0.0283 0.4577 0.041 Uiso 1 1 calc R A 1
H6B H 0.2837 -0.0877 0.4274 0.041 Uiso 1 1 calc R A 1
C7 C 0.4696(2) 0.1781(2) 0.44881(8) 0.0278(4) Uani 1 1 d . . .
C8 C 0.2124(2) 0.2827(2) 0.47553(9) 0.0308(4) Uani 1 1 d . . .
C9 C 0.3507(2) 0.4102(2) 0.49091(8) 0.0260(4) Uani 1 1 d . . .
C10 C 0.5059(2) 0.3467(2) 0.47518(8) 0.0254(4) Uani 1 1 d . A .
C11 C 0.6617(2) 0.4331(2) 0.48413(8) 0.0275(4) Uani 1 1 d . . .
H11 H 0.7659 0.3898 0.4742 0.033 Uiso 1 1 calc R A .

loop_
_atom_site_aniso_label
_atom_site_aniso_U_11
_atom_site_aniso_U_22
_atom_site_aniso_U_33
_atom_site_aniso_U_23
_atom_site_aniso_U_13
_atom_site_aniso_U_12
Si1 0.0306(5) 0.0272(4) 0.0322(4) -0.0005(3) -0.0010(3) 0.0023(3)
O1 0.0453(8) 0.0396(9) 0.0356(7) 0.0035(7) 0.0018(6) 0.0126(7)
O2 0.0410(9) 0.0411(9) 0.0502(10) 0.0054(7) 0.0117(7) 0.0054(8)
O3 0.0340(8) 0.0361(9) 0.0457(9) -0.0095(7) 0.0002(6) -0.0028(6)
C1 0.0425(15) 0.048(2) 0.0446(13) 0.0125(16) 0.0014(9) 0.0115(13)
C2 0.0381(14) 0.0493(15) 0.0581(15) -0.0059(11) 0.0090(12) 0.0044(11)
C3 0.0627(16) 0.041(2) 0.0519(17) -0.0088(13) 0.0190(14) -0.0123(15)
C4 0.0348(11) 0.029(3) 0.0435(11) -0.0023(18) -0.0083(9) -0.0013(12)
C5 0.0318(10) 0.0285(10) 0.0493(11) -0.0020(8) -0.0093(8) -0.0050(8)
Si1A 0.040(4) 0.042(4) 0.050(4) 0.007(3) 0.000(3) -0.007(3)
O1A 0.0453(8) 0.0396(9) 0.0356(7) 0.0035(7) 0.0018(6) 0.0126(7)
O2A 0.0381(14) 0.0493(15) 0.0581(15) -0.0059(11) 0.0090(12) 0.0044(11)
O3A 0.0627(16) 0.041(2) 0.0519(17) -0.0088(13) 0.0190(14) -0.0123(15)
C1A 0.0425(15) 0.048(2) 0.0446(13) 0.0125(16) 0.0014(9) 0.0115(13)
C2A 0.0381(14) 0.0493(15) 0.0581(15) -0.0059(11) 0.0090(12) 0.0044(11)
C3A 0.0627(16) 0.041(2) 0.0519(17) -0.0088(13) 0.0190(14) -0.0123(15)
C4A 0.0348(11) 0.029(3) 0.0435(11) -0.0023(18) -0.0083(9) -0.0013(12)
C5A 0.0318(10) 0.0285(10) 0.0493(11) -0.0020(8) -0.0093(8) -0.0050(8)
O4 0.0315(7) 0.0300(7) 0.0441(8) -0.0084(6) -0.0001(6) 0.0051(6)
O5 0.0235(7) 0.0404(8) 0.0717(10) -0.0073(7) 0.0093(6) -0.0041(6)
N1 0.0244(7) 0.0235(8) 0.0370(8) -0.0031(6) -0.0030(6) -0.0020(6)
C6 0.0326(10) 0.0236(9) 0.0444(10) 0.0017(8) -0.0027(8) -0.0061(7)
C7 0.0260(9) 0.0267(9) 0.0285(8) -0.0010(7) -0.0029(7) 0.0015(7)
C8 0.0243(9) 0.0291(10) 0.0370(9) 0.0001(7) -0.0021(7) -0.0023(7)
C9 0.0199(8) 0.0273(9) 0.0294(8) -0.0009(7) -0.0012(6) 0.0006(7)
C10 0.0232(8) 0.0251(9) 0.0260(8) -0.0007(7) -0.0026(6) 0.0017(7)
C11 0.0196(8) 0.0282(9) 0.0334(9) -0.0032(7) -0.0008(7) 0.0030(7)

loop_
_atom_type_symbol
_atom_type_description
_atom_type_scat_dispersion_real
_atom_type_scat_dispersion_imag
_atom_type_scat_source
C C 0.0033 0.0016 'International Tables Vol C Tables 4.2.6.8 and 6.1.1.4'
H H 0.0000 0.0000 'International Tables Vol C Tables 4.2.6.8 and 6.1.1.4'
N N 0.0061 0.0033 'International Tables Vol C Tables 4.2.6.8 and 6.1.1.4'
O O 0.0106 0.0060 'International Tables Vol C Tables 4.2.6.8 and 6.1.1.4'
Si Si 0.0817 0.0704 'International Tables Vol C Tables 4.2.6.8 and 6.1.1.4'

loop_
_geom_angle_atom_site_label_1
_geom_angle_atom_site_label_2
_geom_angle_atom_site_label_3
_geom_angle
_geom_angle_site_symmetry_1
_geom_angle_site_symmetry_3
O1 Si1 O3 111.38(14) . .
O1 Si1 O2 107.32(12) . .
O3 Si1 O2 105.14(9) . .
O1 Si1 C4 107.1(7) . .
O3 Si1 C4 113.6(7) . .
O2 Si1 C4 112.20(10) . .
C1 O1 Si1 122.8(6) . .
C2 O2 Si1 124.08(17) . .
C2 O2 H2D 67.5 . .
Si1 O2 H2D 113.1 . .
C2 O2 H2E 38.5 . .
Si1 O2 H2E 143.6 . .
H2D O2 H2E 90.0 . .
C3 O3 Si1 125.56(15) . .
O1 C1 H1A 109.5 . .
O1 C1 H1B 109.6 . .
H1A C1 H1B 109.5 . .
O1 C1 H1C 109.3 . .
H1A C1 H1C 109.5 . .
H1B C1 H1C 109.5 . .
O1 C1 H1D 106.3 . .
H1A C1 H1D 66.7 . .
H1B C1 H1D 47.1 . .
H1C C1 H1D 142.9 . .
O1 C1 H1E 107.4 . .
H1A C1 H1E 143.2 . .
H1B C1 H1E 57.3 . .
H1C C1 H1E 56.0 . .
H1D C1 H1E 103.5 . .
O1 C1 H1F 111.3 . .
H1A C1 H1F 44.6 . .
H1B C1 H1F 137.4 . .
H1C C1 H1F 67.1 . .
H1D C1 H1F 108.8 . .
H1E C1 H1F 118.7 . .
O2 C2 H2A 109.4 . .
O2 C2 H2B 109.5 . .
H2A C2 H2B 109.5 . .
O2 C2 H2C 109.4 . .
H2A C2 H2C 109.5 . .
H2B C2 H2C 109.5 . .
O2 C2 H2D 34.8 . .
H2A C2 H2D 78.3 . .
H2B C2 H2D 107.3 . .
H2C C2 H2D 136.7 . .
O2 C2 H2E 65.6 . .
H2A C2 H2E 150.8 . .
H2B C2 H2E 52.1 . .
H2C C2 H2E 98.9 . .
H2D C2 H2E 86.0 . .
O2 C2 H2F 105.2 . .
H2A C2 H2F 48.5 . .
H2B C2 H2F 144.1 . .
H2C C2 H2F 65.7 . .
H2D C2 H2F 96.0 . .
H2E C2 H2F 159.3 . .
O3 C3 H3A 109.4 . .
O3 C3 H3B 109.5 . .
H3A C3 H3B 109.5 . .
O3 C3 H3C 109.5 . .
H3A C3 H3C 109.5 . .
H3B C3 H3C 109.5 . .
O3 C3 H3D 157.6 . .
H3A C3 H3D 63.6 . .
H3B C3 H3D 58.2 . .
H3C C3 H3D 92.7 . .
O3 C3 H3E 82.7 . .
H3A C3 H3E 51.3 . .
H3B C3 H3E 78.9 . .
H3C C3 H3E 160.6 . .
H3D C3 H3E 76.7 . .
O3 C3 H3F 86.7 . .
H3A C3 H3F 125.3 . .
H3B C3 H3F 23.6 . .
H3C C3 H3F 113.4 . .
H3D C3 H3F 81.7 . .
H3E C3 H3F 81.5 . .
C5 C4 Si1 119.2(3) . .
C5 C4 H4A 107.5 . .
Si1 C4 H4A 107.5 . .
C5 C4 H4B 107.5 . .
Si1 C4 H4B 107.5 . .
H4A C4 H4B 107.0 . .
C4 C5 C6 113.7(2) . .
C4 C5 H5A 108.8 . .
C6 C5 H5A 108.8 . .
C4 C5 H5B 108.8 . .
C6 C5 H5B 108.8 . .
H5A C5 H5B 107.7 . .
O3A Si1A O1A 108.4(5) . .
O3A Si1A O2A 108.4(5) . .
O1A Si1A O2A 108.4(5) . .
O3A Si1A C4A 122(4) . .
O1A Si1A C4A 107(7) . .
O2A Si1A C4A 102(3) . .
C1A O1A Si1A 129(5) . .
C2A O2A Si1A 122.7(15) . .
C3A O3A Si1A 126.0(15) . .
C3A O3A H3A 38.0 . .
Si1A O3A H3A 129.8 . .
C3A O3A H3C 70.3 . .
Si1A O3A H3C 131.2 . .
H3A O3A H3C 92.4 . .
O1A C1A H1A 110.0 . .
O1A C1A H1B 113.5 . .
H1A C1A H1B 115.1 . .
O1A C1A H1C 108.7 . .
H1A C1A H1C 101.1 . .
H1B C1A H1C 107.5 . .
O1A C1A H1D 109.3 . .
H1A C1A H1D 69.8 . .
H1B C1A H1D 51.7 . .
H1C C1A H1D 141.7 . .
O1A C1A H1E 109.0 . .
H1A C1A H1E 138.5 . .
H1B C1A H1E 59.3 . .
H1C C1A H1E 52.5 . .
H1D C1A H1E 109.5 . .
O1A C1A H1F 110.2 . .
H1A C1A H1F 42.5 . .
H1B C1A H1F 136.2 . .
H1C C1A H1F 60.4 . .
H1D C1A H1F 109.5 . .
H1E C1A H1F 109.5 . .
O2A C2A H2A 136.3 . .
O2A C2A H2B 139.3 . .
H2A C2A H2B 70.9 . .
O2A C2A H2C 84.2 . .
H2A C2A H2C 76.8 . .
H2B C2A H2C 72.9 . .
O2A C2A H2D 110.5 . .
H2A C2A H2D 80.6 . .
H2B C2A H2D 102.8 . .
H2C C2A H2D 157.2 . .
O2A C2A H2E 109.4 . .
H2A C2A H2E 105.6 . .
H2B C2A H2E 34.8 . .
H2C C2A H2E 80.1 . .
H2D C2A H2E 109.5 . .
O2A C2A H2F 108.5 . .
H2A C2A H2F 33.2 . .
H2B C2A H2F 80.6 . .
H2C C2A H2F 48.0 . .
H2D C2A H2F 109.5 . .
H2E C2A H2F 109.5 . .
O3A C3A H3A 67.2 . .
O3A C3A H3B 118.9 . .
H3A C3A H3B 163.3 . .
O3A C3A H3C 30.6 . .
H3A C3A H3C 85.1 . .
H3B C3A H3C 94.5 . .
O3A C3A H3D 106.9 . .
H3A C3A H3D 79.9 . .
H3B C3A H3D 83.4 . .
H3C C3A H3D 86.7 . .
O3A C3A H3E 111.6 . .
H3A C3A H3E 65.0 . .
H3B C3A H3E 121.1 . .
H3C C3A H3E 141.6 . .
H3D C3A H3E 109.5 . .
O3A C3A H3F 109.9 . .
H3A C3A H3F 170.6 . .
H3B C3A H3F 26.1 . .
H3C C3A H3F 96.4 . .
H3D C3A H3F 109.5 . .
H3E C3A H3F 109.5 . .
Si1A C4A H4C 112.6 . .
Si1A C4A H4D 112.7 . .
H4C C4A H4D 110.1 . .
C8 N1 C7 111.63(14) . .
C8 N1 C6 123.77(14) . .
C7 N1 C6 124.47(15) . .
N1 C6 C5 112.14(15) . .
N1 C6 H6A 109.2 . .
C5 C6 H6A 109.2 . .
N1 C6 H6B 109.2 . .
C5 C6 H6B 109.2 . .
H6A C6 H6B 107.9 . .
O4 C7 N1 125.38(17) . .
O4 C7 C10 128.49(16) . .
N1 C7 C10 106.13(14) . .
O5 C8 N1 124.96(17) . .
O5 C8 C9 128.58(17) . .
N1 C8 C9 106.45(14) . .
C10 C9 C11 122.67(16) . 3_666
C10 C9 C8 107.79(15) . .
C11 C9 C8 129.54(15) 3_666 .
C11 C10 C9 122.82(16) . .
C11 C10 C7 129.30(15) . .
C9 C10 C7 107.88(14) . .
C10 C11 C9 114.50(15) . 3_666
C10 C11 H11 122.8 . .
C9 C11 H11 122.8 3_666 .

loop_
_geom_bond_atom_site_label_1
_geom_bond_atom_site_label_2
_geom_bond_distance
_geom_bond_site_symmetry_2
Si1 O1 1.619(2) .
Si1 O3 1.6249(16) .
Si1 O2 1.6256(18) .
Si1 C4 1.851(3) .
O1 C1 1.4186(17) .
O2 C2 1.4180(17) .
O2 H2D 0.8276 .
O2 H2E 1.3318 .
O3 C3 1.4186(17) .
C1 H1A 0.9600 .
C1 H1B 0.9600 .
C1 H1C 0.9600 .
C1 H1D 1.0486 .
C1 H1E 0.9456 .
C1 H1F 0.8759 .
C2 H2A 0.9600 .
C2 H2B 0.9600 .
C2 H2C 0.9600 .
C2 H2D 1.3410 .
C2 H2E 0.9098 .
C2 H2F 0.6832 .
C3 H3A 0.9600 .
C3 H3B 0.9600 .
C3 H3C 0.9600 .
C3 H3D 1.2603 .
C3 H3E 1.2663 .
C3 H3F 1.1310 .
C4 C5 1.524(3) .
C4 H4A 0.9700 .
C4 H4B 0.9700 .
C5 C6 1.530(3) .
C5 H5A 0.9700 .
C5 H5B 0.9700 .
Si1A O3A 1.653(10) .
Si1A O1A 1.653(10) .
Si1A O2A 1.653(10) .
Si1A C4A 1.851(4) .
O1A C1A 1.4184(18) .
O2A C2A 1.4183(18) .
O3A C3A 1.4184(18) .
O3A H3A 1.3548 .
O3A H3C 0.7349 .
C1A H1A 0.9731 .
C1A H1B 0.8837 .
C1A H1C 1.0561 .
C1A H1D 0.9600 .
C1A H1E 0.9600 .
C1A H1F 0.9600 .
C2A H2A 1.2967 .
C2A H2B 1.4032 .
C2A H2C 1.2256 .
C2A H2D 0.9600 .
C2A H2E 0.9600 .
C2A H2F 0.9600 .
C3A H3A 0.9049 .
C3A H3B 0.6792 .
C3A H3C 1.3601 .
C3A H3D 0.9600 .
C3A H3E 0.9600 .
C3A H3F 0.9600 .
C4A H4C 0.9700 .
C4A H4D 0.9700 .
O4 C7 1.206(2) .
O5 C8 1.210(2) .
N1 C8 1.387(2) .
N1 C7 1.398(2) .
N1 C6 1.468(2) .
C6 H6A 0.9700 .
C6 H6B 0.9700 .
C7 C10 1.494(2) .
C8 C9 1.495(2) .
C9 C10 1.389(2) .
C9 C11 1.390(2) 3_666
C10 C11 1.386(2) .
C11 C9 1.390(2) 3_666
C11 H11 0.9300 .

loop_
_geom_torsion_atom_site_label_1
_geom_torsion_atom_site_label_2
_geom_torsion_atom_site_label_3
_geom_torsion_atom_site_label_4
_geom_torsion
_geom_torsion_site_symmetry_1
_geom_torsion_site_symmetry_4
O3 Si1 O1 C1 -59.2(6) . .
O2 Si1 O1 C1 55.3(6) . .
C4 Si1 O1 C1 176.0(7) . .
O1 Si1 O2 C2 174.8(2) . .
O3 Si1 O2 C2 -66.6(2) . .
C4 Si1 O2 C2 57.4(8) . .
O1 Si1 O3 C3 -44.3(3) . .
O2 Si1 O3 C3 -160.2(2) . .
C4 Si1 O3 C3 76.7(4) . .
O1 Si1 C4 C5 54.4(16) . .
O3 Si1 C4 C5 -69.0(16) . .
O2 Si1 C4 C5 171.9(12) . .
Si1 C4 C5 C6 -180.0(10) . .
O3A Si1A O1A C1A -64(5) . .
O2A Si1A O1A C1A 53(5) . .
C4A Si1A O1A C1A 163(5) . .
O3A Si1A O2A C2A -172.7(18) . .
O1A Si1A O2A C2A 70(2) . .
C4A Si1A O2A C2A -43(6) . .
O1A Si1A O3A C3A 116(3) . .
O2A Si1A O3A C3A -2(2) . .
C4A Si1A O3A C3A -120(7) . .
C8 N1 C6 C5 82.4(2) . .
C7 N1 C6 C5 -102.12(19) . .
C4 C5 C6 N1 64.2(10) . .
C8 N1 C7 O4 176.24(17) . .
C6 N1 C7 O4 0.3(3) . .
C8 N1 C7 C10 -3.37(19) . .
C6 N1 C7 C10 -179.32(15) . .
C7 N1 C8 O5 -174.87(17) . .
C6 N1 C8 O5 1.1(3) . .
C7 N1 C8 C9 3.72(19) . .
C6 N1 C8 C9 179.70(15) . .
O5 C8 C9 C10 175.95(19) . .
N1 C8 C9 C10 -2.57(19) . .
O5 C8 C9 C11 -4.6(3) . 3_666
N1 C8 C9 C11 176.91(17) . 3_666
C11 C9 C10 C11 1.2(3) 3_666 .
C8 C9 C10 C11 -179.32(15) . .
C11 C9 C10 C7 -178.96(15) 3_666 .
C8 C9 C10 C7 0.57(18) . .
O4 C7 C10 C11 1.9(3) . .
N1 C7 C10 C11 -178.51(16) . .
O4 C7 C10 C9 -177.98(18) . .
N1 C7 C10 C9 1.61(18) . .
C9 C10 C11 C9 -1.1(3) . 3_666
C7 C10 C11 C9 179.07(16) . 3_666
